data_7209818
loop_
_publ_author_name
'Martins, Felipe T.'
'Bonfilio, Rudy'
'Rosa, Iara M. L.'
'Santos, Leandro M.'
'Santos, Olimpia M. M.'
'Ara\'ujo, Magali B.'
'Doriguetto, Ant\^onio C.'

_publ_section_title
;
 The form II of the antihypertensive drug chlorthalidone
;
_journal_issue 19
_journal_name_full CrystEngComm
_journal_page_first 3767
_journal_paper_doi 10.1039/c3ce40303c
_journal_volume 15
_journal_year 2013
_chemical_absolute_configuration ad
_chemical_compound_source 'Synthetic Product'
_chemical_formula_moiety 'C14 H11 Cl N2 O4 S'
_chemical_formula_sum 'C14 H11 Cl N2 O4 S'
_chemical_formula_weight 338.76
_chemical_melting_point 495.8
_chemical_name_common 2-chloro-5-(1-hydroxy-3-oxo-1-isoindolinyl)benzenesulfonamide
_chemical_name_systematic
;
2-chloro-5-(1-hydroxy-3-oxo-1-isoindolinyl)benzenesulfonamide
;
_space_group_IT_number 4
_symmetry_cell_setting monoclinic
_symmetry_Int_Tables_number 4
_symmetry_space_group_name_Hall 'P 2yb'
_symmetry_space_group_name_H-M 'P 1 21 1'
_atom_sites_solution_hydrogens geom
_atom_sites_solution_primary direct
_atom_sites_solution_secondary difmap
_audit_creation_date 2012-09-28T14:36:29-00:00
_audit_creation_method 'WinGX routine CIF_UPDATE'
_cell_angle_alpha 90
_cell_angle_beta 103.646(4)
_cell_angle_gamma 90
_cell_formula_units_Z 2
_cell_length_a 8.1051(3)
_cell_length_b 7.1178(3)
_cell_length_c 12.2732(5)
_cell_measurement_reflns_used 5222
_cell_measurement_temperature 298(2)
_cell_measurement_theta_max 29.5349
_cell_measurement_theta_min 1.704
_cell_volume 688.06(5)
_computing_cell_refinement
;
CrysAlisPro, Oxford Diffraction Ltd.,
Version 1.171.33.55 (release 05-01-2010 CrysAlis171 .NET)
(compiled Jan 5 2010,16:28:46)
;
_computing_data_collection
;
CrysAlisPro, Oxford Diffraction Ltd.,
Version 1.171.33.55 (release 05-01-2010 CrysAlis171 .NET)
(compiled Jan 5 2010,16:28:46)
;
_computing_data_reduction
;
CrysAlisPro, Oxford Diffraction Ltd.,
Version 1.171.33.55 (release 05-01-2010 CrysAlis171 .NET)
(compiled Jan 5 2010,16:28:46)
;
_computing_molecular_graphics 'Ortep-3 for Windows (Farrugia, 1997); Mercury (Bruno et al. 2002)'
_computing_publication_material 'WinGX publication routines (Farrugia, 1999); enCIFer (Allen et al., 2004)'
_computing_structure_refinement 'SHELXL97 (Sheldrick, 1997)'
_diffrn_ambient_temperature 298(2)
_diffrn_detector_area_resol_mean 10.4186
_diffrn_measured_fraction_theta_full 0.999
_diffrn_measured_fraction_theta_max 0.904
_diffrn_measurement_device_type 'Xcalibur, Atlas, Gemini ultra'
_diffrn_measurement_method '\w scans'
_diffrn_orient_matrix_UB_11 0.0714824
_diffrn_orient_matrix_UB_12 -0.0399571
_diffrn_orient_matrix_UB_13 -0.0153223
_diffrn_orient_matrix_UB_21 -0.0370593
_diffrn_orient_matrix_UB_22 0.0199208
_diffrn_orient_matrix_UB_23 -0.0571651
_diffrn_orient_matrix_UB_31 0.040404
_diffrn_orient_matrix_UB_32 0.08903
_diffrn_orient_matrix_UB_33 0.0059616
_diffrn_radiation_monochromator graphite
_diffrn_radiation_type MoK\a
_diffrn_radiation_wavelength 0.71073
_diffrn_reflns_av_R_equivalents 0.0295
_diffrn_reflns_av_unetI/netI 0.0363
_diffrn_reflns_limit_h_max 11
_diffrn_reflns_limit_h_min -10
_diffrn_reflns_limit_k_max 9
_diffrn_reflns_limit_k_min -9
_diffrn_reflns_limit_l_max 16
_diffrn_reflns_limit_l_min -16
_diffrn_reflns_number 8700
_diffrn_reflns_theta_full 25.0
_diffrn_reflns_theta_max 29.6
_diffrn_reflns_theta_min 2.59
_exptl_absorpt_coefficient_mu 0.450
_exptl_absorpt_correction_T_max 0.979
_exptl_absorpt_correction_T_min 0.909
_exptl_absorpt_correction_type analytical
_exptl_absorpt_process_details
;
CrysAlisPro, Oxford Diffraction Ltd.,
Version 1.171.33.55 (release 05-01-2010 CrysAlis171 .NET)
(compiled Jan 5 2010,16:28:46)
Analytical numeric absorption correction using a multifaceted crystal
model based on expressions derived by R.C. Clark & J.S.
(Clark, R. C. & Reid, J. S. (1995). Acta Cryst. A51, 887-897)
;
_exptl_crystal_colour white
_exptl_crystal_density_diffrn 1.635
_exptl_crystal_density_method 'not measured'
_exptl_crystal_description tabular
_exptl_crystal_F_000 348
_exptl_crystal_size_max 0.2416
_exptl_crystal_size_mid 0.1886
_exptl_crystal_size_min 0.0463
_refine_diff_density_max 0.295
_refine_diff_density_min -0.309
_refine_diff_density_rms 0.052
_refine_ls_abs_structure_details 'Flack H D (1983), Acta Cryst. A39, 876-881'
_refine_ls_abs_structure_Flack 0.01(4)
_refine_ls_extinction_method none
_refine_ls_goodness_of_fit_ref 1.034
_refine_ls_hydrogen_treatment mixed
_refine_ls_matrix_type full
_refine_ls_number_parameters 207
_refine_ls_number_reflns 3280
_refine_ls_number_restraints 1
_refine_ls_restrained_S_all 1.034
_refine_ls_R_factor_all 0.0306
_refine_ls_R_factor_gt 0.028
_refine_ls_shift/su_max 0.001
_refine_ls_shift/su_mean 0
_refine_ls_structure_factor_coef Fsqd
_refine_ls_weighting_details 'calc w=1/[\s^2^(Fo^2^)+(0.0302P)^2^+0.1511P] where P=(Fo^2^+2Fc^2^)/3'
_refine_ls_weighting_scheme calc
_refine_ls_wR_factor_gt 0.063
_refine_ls_wR_factor_ref 0.0645
_reflns_number_gt 3120
_reflns_number_total 3280
_reflns_threshold_expression >2\s(I)
_cod_data_source_file c3ce40303c.txt
_cod_data_source_block ctdformii
_cod_database_code 7209818

loop_
_symmetry_equiv_pos_as_xyz
'x, y, z'
'-x, y+1/2, -z'

loop_
_atom_site_label
_atom_site_type_symbol
_atom_site_fract_x
_atom_site_fract_y
_atom_site_fract_z
_atom_site_U_iso_or_equiv
_atom_site_adp_type
_atom_site_occupancy
_atom_site_symmetry_multiplicity
_atom_site_calc_flag
_atom_site_refinement_flags
C1 C 0.7503(2) 0.2662(3) 0.84225(14) 0.0140(4) Uani 1 1 d .
C2 C 1.0103(2) 0.1893(3) 0.97050(15) 0.0151(4) Uani 1 1 d .
C3 C 0.8741(2) 0.1882(2) 1.03317(15) 0.0137(4) Uani 1 1 d .
C4 C 0.8841(2) 0.1558(3) 1.14591(15) 0.0176(4) Uani 1 1 d .
H4 H 0.9865 0.1252 1.1951 0.021 Uiso 1 1 calc R
C5 C 0.7352(3) 0.1708(3) 1.18252(15) 0.0200(4) Uani 1 1 d .
H5 H 0.7371 0.148 1.2574 0.024 Uiso 1 1 calc R
C6 C 0.5838(2) 0.2192(3) 1.10902(15) 0.0200(4) Uani 1 1 d .
H6 H 0.4864 0.2312 1.1361 0.024 Uiso 1 1 calc R
C7 C 0.5734(2) 0.2504(3) 0.99566(15) 0.0172(4) Uani 1 1 d .
H7 H 0.471 0.281 0.9464 0.021 Uiso 1 1 calc R
C8 C 0.7218(2) 0.2341(3) 0.95946(14) 0.0139(3) Uani 1 1 d .
C9 C 0.6411(2) 0.1348(3) 0.75693(13) 0.0130(3) Uani 1 1 d .
C10 C 0.4715(2) 0.1826(3) 0.71174(14) 0.0135(4) Uani 1 1 d .
H10 H 0.4294 0.2965 0.7306 0.016 Uiso 1 1 calc R
C11 C 0.3659(2) 0.0612(3) 0.63900(14) 0.0127(4) Uani 1 1 d .
C12 C 0.4299(2) -0.1084(3) 0.60856(15) 0.0133(4) Uani 1 1 d .
C13 C 0.5979(2) -0.1561(3) 0.65363(15) 0.0150(4) Uani 1 1 d .
H13 H 0.6407 -0.2689 0.6337 0.018 Uiso 1 1 calc R
C14 C 0.7023(2) -0.0361(3) 0.72834(14) 0.0142(4) Uani 1 1 d .
H14 H 0.8142 -0.0702 0.7596 0.017 Uiso 1 1 calc R
N1 N 0.93277(18) 0.2249(2) 0.86188(12) 0.0147(3) Uani 1 1 d .
H1 H 0.9859 0.2234 0.8089 0.018 Uiso 1 1 calc R
N2 N 0.10317(19) 0.1257(3) 0.46117(12) 0.0151(3) Uani 1 1 d .
H2B H 0.053(3) 0.024(4) 0.432(2) 0.023 Uiso 1 1 d .
H2C H 0.067(3) 0.226(4) 0.4339(19) 0.023 Uiso 1 1 d .
O1 O 1.16323(16) 0.1637(2) 1.00700(11) 0.0197(3) Uani 1 1 d .
O2 O 0.71251(17) 0.45148(18) 0.80378(11) 0.0164(3) Uani 1 1 d .
H2A H 0.7441 0.5251 0.8559 0.025 Uiso 1 1 calc R
O3 O 0.12823(17) 0.30609(19) 0.63668(11) 0.0190(3) Uani 1 1 d .
O4 O 0.05319(16) -0.0280(2) 0.63337(11) 0.0164(3) Uani 1 1 d .
S1 S 0.14704(5) 0.11995(6) 0.59585(3) 0.01262(10) Uani 1 1 d .
Cl1 Cl 0.30558(5) -0.26359(6) 0.51534(4) 0.01813(10) Uani 1 1 d .

loop_
_atom_site_aniso_label
_atom_site_aniso_U_11
_atom_site_aniso_U_22
_atom_site_aniso_U_33
_atom_site_aniso_U_23
_atom_site_aniso_U_13
_atom_site_aniso_U_12
C1 0.0104(8) 0.0163(10) 0.0144(8) 0.0014(7) 0.0014(6) 0.0011(7)
C2 0.0143(9) 0.0138(9) 0.0157(8) 0.0006(7) 0.0003(7) 0.0002(7)
C3 0.0128(8) 0.0114(8) 0.0163(8) -0.0004(7) 0.0024(7) 0.0003(7)
C4 0.0185(9) 0.0166(10) 0.0156(8) -0.0019(8) -0.0002(7) -0.0006(7)
C5 0.0294(11) 0.0177(10) 0.0138(8) -0.0015(8) 0.0067(7) -0.0020(8)
C6 0.0196(9) 0.0206(10) 0.0219(9) -0.0036(9) 0.0092(8) -0.0013(8)
C7 0.0129(8) 0.0185(10) 0.0190(9) -0.0013(8) 0.0014(7) 0.0007(8)
C8 0.0140(8) 0.0124(8) 0.0145(8) -0.0016(8) 0.0017(6) -0.0021(8)
C9 0.0120(8) 0.0164(9) 0.0103(7) 0.0034(8) 0.0021(6) -0.0004(7)
C10 0.0155(9) 0.0128(9) 0.0123(8) 0.0010(7) 0.0032(7) 0.0001(7)
C11 0.0102(8) 0.0167(9) 0.0112(8) 0.0036(7) 0.0028(6) 0.0030(7)
C12 0.0135(9) 0.0153(9) 0.0112(8) -0.0009(7) 0.0033(6) -0.0027(7)
C13 0.0143(9) 0.0150(9) 0.0174(8) 0.0007(8) 0.0069(7) 0.0030(7)
C14 0.0100(8) 0.0179(9) 0.0143(8) 0.0044(7) 0.0020(6) 0.0024(7)
N1 0.0103(7) 0.0217(8) 0.0124(7) 0.0000(7) 0.0030(5) -0.0017(7)
N2 0.0166(8) 0.0131(7) 0.0138(7) -0.0002(7) 0.0002(6) -0.0005(7)
O1 0.0113(6) 0.0240(8) 0.0218(6) 0.0038(6) -0.0003(5) 0.0019(5)
O2 0.0169(7) 0.0136(7) 0.0162(6) 0.0011(5) -0.0009(5) -0.0007(5)
O3 0.0143(7) 0.0163(7) 0.0229(7) -0.0054(6) -0.0027(5) 0.0053(5)
O4 0.0128(7) 0.0197(7) 0.0165(6) -0.0010(6) 0.0032(5) -0.0010(5)
S1 0.0096(2) 0.0146(2) 0.01269(19) -0.00164(18) 0.00060(15) 0.00104(16)
Cl1 0.0162(2) 0.0185(2) 0.0192(2) -0.00764(19) 0.00328(16) -0.00081(18)

loop_
_atom_type_symbol
_atom_type_description
_atom_type_scat_dispersion_real
_atom_type_scat_dispersion_imag
_atom_type_scat_source
C C 0.0033 0.0016 'International Tables Vol C Tables 4.2.6.8 and 6.1.1.4'
H H 0 0 'International Tables Vol C Tables 4.2.6.8 and 6.1.1.4'
N N 0.0061 0.0033 'International Tables Vol C Tables 4.2.6.8 and 6.1.1.4'
O O 0.0106 0.006 'International Tables Vol C Tables 4.2.6.8 and 6.1.1.4'
S S 0.1246 0.1234 'International Tables Vol C Tables 4.2.6.8 and 6.1.1.4'
Cl Cl 0.1484 0.1585 'International Tables Vol C Tables 4.2.6.8 and 6.1.1.4'

loop_
_exptl_crystal_face_index_h
_exptl_crystal_face_index_k
_exptl_crystal_face_index_l
_exptl_crystal_face_perp_dist
-5 0 2 0.0943
5 0 -2 0.0943
0 5 1 0.1172
0 -5 -1 0.1172
0 0 1 0.0231
0 0 -1 0.0231

loop_
_geom_angle_atom_site_label_1
_geom_angle_atom_site_label_2
_geom_angle_atom_site_label_3
_geom_angle
O2 C1 N1 111.87(15)
O2 C1 C9 107.41(14)
N1 C1 C9 112.89(15)
O2 C1 C8 112.74(15)
N1 C1 C8 100.70(13)
C9 C1 C8 111.28(15)
O1 C2 N1 125.42(17)
O1 C2 C3 128.25(17)
N1 C2 C3 106.33(15)
C4 C3 C8 121.55(16)
C4 C3 C2 129.95(16)
C8 C3 C2 108.47(15)
C3 C4 C5 117.41(17)
C3 C4 H4 121.3
C5 C4 H4 121.3
C6 C5 C4 120.87(17)
C6 C5 H5 119.6
C4 C5 H5 119.6
C5 C6 C7 121.76(17)
C5 C6 H6 119.1
C7 C6 H6 119.1
C8 C7 C6 117.15(17)
C8 C7 H7 121.4
C6 C7 H7 121.4
C7 C8 C3 121.25(16)
C7 C8 C1 128.83(16)
C3 C8 C1 109.89(15)
C14 C9 C10 119.28(17)
C14 C9 C1 121.81(15)
C10 C9 C1 118.79(17)
C11 C10 C9 120.32(17)
C11 C10 H10 119.8
C9 C10 H10 119.8
C10 C11 C12 119.95(16)
C10 C11 S1 117.85(13)
C12 C11 S1 122.01(14)
C13 C12 C11 119.72(17)
C13 C12 Cl1 118.12(14)
C11 C12 Cl1 122.16(14)
C14 C13 C12 120.16(17)
C14 C13 H13 119.9
C12 C13 H13 119.9
C13 C14 C9 120.53(16)
C13 C14 H14 119.7
C9 C14 H14 119.7
C2 N1 C1 114.39(14)
C2 N1 H1 122.8
C1 N1 H1 122.8
S1 N2 H2B 111.5(16)
S1 N2 H2C 114.5(17)
H2B N2 H2C 119(2)
C1 O2 H2A 109.5
O4 S1 O3 117.14(8)
O4 S1 N2 110.05(9)
O3 S1 N2 108.61(9)
O4 S1 C11 107.38(8)
O3 S1 C11 107.07(8)
N2 S1 C11 105.99(8)

loop_
_geom_bond_atom_site_label_1
_geom_bond_atom_site_label_2
_geom_bond_distance
C1 O2 1.410(2)
C1 N1 1.471(2)
C1 C9 1.522(3)
C1 C8 1.527(2)
C2 O1 1.228(2)
C2 N1 1.357(2)
C2 C3 1.486(3)
C3 C4 1.386(2)
C3 C8 1.387(2)
C4 C5 1.388(3)
C4 H4 0.93
C5 C6 1.384(3)
C5 H5 0.93
C6 C7 1.392(3)
C6 H6 0.93
C7 C8 1.382(2)
C7 H7 0.93
C9 C14 1.390(3)
C9 C10 1.397(2)
C10 C11 1.384(2)
C10 H10 0.93
C11 C12 1.399(3)
C11 S1 1.7775(18)
C12 C13 1.386(3)
C12 Cl1 1.7321(19)
C13 C14 1.385(3)
C13 H13 0.93
C14 H14 0.93
N1 H1 0.86
N2 S1 1.6072(15)
N2 H2B 0.86(3)
N2 H2C 0.82(3)
O2 H2A 0.82
O3 S1 1.4373(14)
O4 S1 1.4371(14)

loop_
_geom_hbond_atom_site_label_D
_geom_hbond_atom_site_label_H
_geom_hbond_atom_site_label_A
_geom_hbond_distance_DH
_geom_hbond_distance_HA
_geom_hbond_distance_DA
_geom_hbond_angle_DHA
_geom_hbond_site_symmetry_A
O2 H2A O1 0.82 1.94 2.7543(19) 170.6 2_757
N2 H2C O4 0.82(3) 2.07(3) 2.887(2) 173(2) 2_556
N2 H2B O3 0.86(3) 2.17(3) 3.012(2) 166(2) 2_546
